data_4516453
loop_
_publ_author_name
'Lee, Eunji'
'Ju, Huiyeong'
'Kim, Seulgi'
'Park, Ki-Min'
'Lee, Shim Sung'

_publ_section_title
;
 Anion-Directed Coordination Networks of a Flexible S-Pivot Ligand and
 Anion Exchange in the Solid State
;
_journal_issue 11
_journal_name_full 'Crystal Growth &amp; Design'
_journal_page_first 5427
_journal_paper_doi 10.1021/acs.cgd.5b01050
_journal_volume 15
_journal_year 2015
_chemical_formula_sum 'C20 H12 Ag2 F6 N2 O4 S'
_chemical_formula_weight 706.12
_space_group_IT_number 15
_space_group_name_Hall '-C 2yc'
_space_group_name_H-M_alt 'C 1 2/c 1'
_symmetry_cell_setting monoclinic
_symmetry_space_group_name_Hall '-C 2yc'
_symmetry_space_group_name_H-M 'C 1 2/c 1'
_atom_sites_solution_hydrogens geom
_atom_sites_solution_primary direct
_atom_sites_solution_secondary difmap
_audit_creation_method SHELXL-97
_cell_angle_alpha 90.00
_cell_angle_beta 130.161(2)
_cell_angle_gamma 90.00
_cell_formula_units_Z 4
_cell_length_a 23.2660(6)
_cell_length_b 8.0180(2)
_cell_length_c 15.5880(5)
_cell_measurement_reflns_used 9980
_cell_measurement_temperature 173(2)
_cell_measurement_theta_max 28.33
_cell_measurement_theta_min 2.29
_cell_volume 2222.31(13)
_computing_cell_refinement 'Bruker SAINT'
_computing_data_collection 'Bruker APEX2'
_computing_data_reduction 'Bruker SAINT'
_computing_molecular_graphics 'Bruker SHELXTL'
_computing_publication_material 'Bruker SHELXTL'
_computing_structure_refinement 'SHELXL-97 (Sheldrick, 2008)'
_computing_structure_solution 'SHELXS-97 (Sheldrick, 2008)'
_diffrn_ambient_temperature 173(2)
_diffrn_measured_fraction_theta_full 1.000
_diffrn_measured_fraction_theta_max 1.000
_diffrn_measurement_device_type 'Bruker APEX-II CCD'
_diffrn_measurement_method '\f and \w scans'
_diffrn_radiation_monochromator graphite
_diffrn_radiation_source 'fine-focus sealed tube'
_diffrn_radiation_type MoK\a
_diffrn_radiation_wavelength 0.71073
_diffrn_reflns_av_R_equivalents 0.0307
_diffrn_reflns_av_sigmaI/netI 0.0174
_diffrn_reflns_limit_h_max 30
_diffrn_reflns_limit_h_min -30
_diffrn_reflns_limit_k_max 10
_diffrn_reflns_limit_k_min -9
_diffrn_reflns_limit_l_max 20
_diffrn_reflns_limit_l_min -20
_diffrn_reflns_number 19555
_diffrn_reflns_theta_full 28.00
_diffrn_reflns_theta_max 28.00
_diffrn_reflns_theta_min 2.29
_exptl_absorpt_coefficient_mu 1.938
_exptl_absorpt_correction_T_max 0.8283
_exptl_absorpt_correction_T_min 0.6751
_exptl_absorpt_correction_type multi-scan
_exptl_absorpt_process_details SADABS
_exptl_crystal_colour colourless
_exptl_crystal_density_diffrn 2.110
_exptl_crystal_density_method 'not measured'
_exptl_crystal_description Block
_exptl_crystal_F_000 1368
_exptl_crystal_size_max 0.22
_exptl_crystal_size_mid 0.14
_exptl_crystal_size_min 0.10
_refine_diff_density_max 0.360
_refine_diff_density_min -0.457
_refine_diff_density_rms 0.078
_refine_ls_extinction_method none
_refine_ls_goodness_of_fit_ref 1.065
_refine_ls_hydrogen_treatment constr
_refine_ls_matrix_type full
_refine_ls_number_parameters 186
_refine_ls_number_reflns 2691
_refine_ls_number_restraints 0
_refine_ls_restrained_S_all 1.065
_refine_ls_R_factor_all 0.0193
_refine_ls_R_factor_gt 0.0176
_refine_ls_shift/su_max 0.001
_refine_ls_shift/su_mean 0.000
_refine_ls_structure_factor_coef Fsqd
_refine_ls_weighting_details 'calc w=1/[\s^2^(Fo^2^)+(0.0223P)^2^+2.2965P] where P=(Fo^2^+2Fc^2^)/3'
_refine_ls_weighting_scheme calc
_refine_ls_wR_factor_gt 0.0459
_refine_ls_wR_factor_ref 0.0466
_reflns_number_gt 2524
_reflns_number_total 2691
_reflns_threshold_expression >2sigma(I)
_cod_data_source_file cg5b01050_si_002.cif
_cod_data_source_block 2
_cod_depositor_comments
;
The following automatic conversions were performed:

data item '_symmetry_cell_setting' value 'Monoclinic' was changed to
'monoclinic' in accordance with the
/home/saulius/struct/COD-crude-data/automatic-downloads/DataCite-retrospective/ACS/depositions/lib/dictionaries/cif_core.dic
dictionary named 'cif_core.dic' version 2.4.2 last updated on
2011-04-26.

Automatic conversion script
Id: cif_fix_values 6909 2019-04-08 15:41:33Z antanas 
;
_cod_original_cell_volume 2222.31(11)
_cod_original_sg_symbol_H-M C2/c
_cod_database_code 4516453

loop_
_symmetry_equiv_pos_as_xyz
'x, y, z'
'-x, y, -z+1/2'
'x+1/2, y+1/2, z'
'-x+1/2, y+1/2, -z+1/2'
'-x, -y, -z'
'x, -y, z-1/2'
'-x+1/2, -y+1/2, -z'
'x+1/2, -y+1/2, z-1/2'

loop_
_atom_site_label
_atom_site_type_symbol
_atom_site_fract_x
_atom_site_fract_y
_atom_site_fract_z
_atom_site_U_iso_or_equiv
_atom_site_adp_type
_atom_site_occupancy
_atom_site_symmetry_multiplicity
_atom_site_calc_flag
_atom_site_refinement_flags
_atom_site_disorder_assembly
_atom_site_disorder_group
Ag1 Ag 0.039099(7) 0.450119(16) 0.149133(11) 0.02464(5) Uani 1 1 d . . .
N1 N 0.36884(10) 0.2447(2) 0.76189(14) 0.0370(4) Uani 1 1 d . . .
S1 S 0.0000 0.58483(7) 0.2500 0.01737(11) Uani 1 2 d S . .
C1 C 0.07490(9) 0.7318(2) 0.34935(14) 0.0233(3) Uani 1 1 d . . .
H1A H 0.0886 0.7988 0.3115 0.028 Uiso 1 1 calc R . .
H1B H 0.0576 0.8088 0.3783 0.028 Uiso 1 1 calc R . .
C2 C 0.14181(9) 0.6346(2) 0.44440(14) 0.0203(3) Uani 1 1 d . . .
C3 C 0.15168(9) 0.6030(2) 0.54075(15) 0.0240(3) Uani 1 1 d . . .
H3A H 0.1170 0.6474 0.5476 0.029 Uiso 1 1 calc R . .
C4 C 0.21155(10) 0.5076(2) 0.62692(15) 0.0261(3) Uani 1 1 d . . .
H4A H 0.2184 0.4867 0.6930 0.031 Uiso 1 1 calc R . .
C5 C 0.26166(10) 0.4427(2) 0.61501(16) 0.0241(4) Uani 1 1 d . . .
C6 C 0.32223(10) 0.3354(2) 0.69977(16) 0.0293(4) Uani 1 1 d . . .
C7 C 0.25317(10) 0.4759(2) 0.51994(16) 0.0274(4) Uani 1 1 d . . .
H7A H 0.2881 0.4324 0.5133 0.033 Uiso 1 1 calc R . .
C8 C 0.19350(10) 0.5729(2) 0.43490(16) 0.0254(4) Uani 1 1 d . . .
H8A H 0.1878 0.5974 0.3701 0.030 Uiso 1 1 calc R . .
O1 O 0.03543(8) 0.65744(16) 0.03737(11) 0.0306(3) Uani 1 1 d . . .
O2 O 0.12761(9) 0.7853(2) 0.19550(13) 0.0506(4) Uani 1 1 d . . .
C9 C 0.08563(10) 0.7639(2) 0.09444(15) 0.0257(4) Uani 1 1 d . A .
C10 C 0.09535(13) 0.8824(3) 0.0271(2) 0.0368(5) Uani 1 1 d . . .
F1 F 0.1005(6) 0.7921(13) -0.0427(10) 0.0423(15) Uani 0.50 1 d P A 1
F2 F 0.1432(3) 0.9919(6) 0.0726(4) 0.0643(15) Uani 0.50 1 d P A 1
F3 F 0.0253(2) 0.9604(5) -0.0593(4) 0.0583(10) Uani 0.50 1 d P A 1
F1' F 0.0845(6) 0.8247(13) -0.0569(10) 0.067(3) Uani 0.50 1 d P A 2
F2' F 0.1727(3) 0.9292(7) 0.1010(4) 0.0603(13) Uani 0.50 1 d P A 2
F3' F 0.0628(3) 1.0228(5) 0.0102(5) 0.0736(13) Uani 0.50 1 d P A 2

loop_
_atom_site_aniso_label
_atom_site_aniso_U_11
_atom_site_aniso_U_22
_atom_site_aniso_U_33
_atom_site_aniso_U_23
_atom_site_aniso_U_13
_atom_site_aniso_U_12
Ag1 0.02803(8) 0.02512(8) 0.02209(8) 0.00119(5) 0.01675(7) 0.00204(5)
N1 0.0346(9) 0.0394(9) 0.0290(9) 0.0035(7) 0.0170(8) 0.0117(7)
S1 0.0162(2) 0.0189(2) 0.0155(3) 0.000 0.0096(2) 0.000
C1 0.0212(8) 0.0191(7) 0.0212(8) -0.0031(6) 0.0099(7) -0.0025(6)
C2 0.0172(7) 0.0188(7) 0.0190(8) -0.0044(6) 0.0089(6) -0.0038(6)
C3 0.0211(8) 0.0267(8) 0.0240(9) -0.0023(7) 0.0145(7) 0.0011(6)
C4 0.0257(8) 0.0309(9) 0.0200(8) -0.0007(7) 0.0140(7) -0.0001(7)
C5 0.0189(8) 0.0235(8) 0.0217(8) -0.0019(6) 0.0093(7) 0.0000(6)
C6 0.0265(9) 0.0307(9) 0.0254(9) -0.0022(8) 0.0143(8) 0.0019(7)
C7 0.0217(8) 0.0322(9) 0.0289(10) -0.0027(7) 0.0166(8) 0.0014(7)
C8 0.0237(8) 0.0315(9) 0.0208(8) -0.0007(7) 0.0143(7) -0.0009(7)
O1 0.0388(7) 0.0273(6) 0.0261(7) -0.0039(5) 0.0212(6) -0.0115(5)
O2 0.0516(10) 0.0586(10) 0.0273(8) -0.0070(7) 0.0189(7) -0.0256(8)
C9 0.0301(9) 0.0230(8) 0.0274(9) 0.0004(7) 0.0201(8) -0.0020(7)
C10 0.0497(12) 0.0290(10) 0.0495(13) 0.0029(9) 0.0400(11) -0.0021(9)
F1 0.064(3) 0.039(2) 0.052(4) 0.0037(19) 0.050(3) -0.0011(18)
F2 0.087(4) 0.050(3) 0.055(3) -0.014(2) 0.045(3) -0.044(2)
F3 0.058(2) 0.060(2) 0.073(3) 0.0431(19) 0.049(2) 0.0251(16)
F1' 0.103(7) 0.065(6) 0.037(3) -0.011(4) 0.046(4) -0.041(4)
F2' 0.054(3) 0.088(4) 0.047(3) -0.007(2) 0.037(2) -0.036(2)
F3' 0.103(4) 0.042(2) 0.125(4) 0.043(2) 0.096(3) 0.028(2)

loop_
_atom_type_symbol
_atom_type_description
_atom_type_scat_dispersion_real
_atom_type_scat_dispersion_imag
_atom_type_scat_source
C C 0.0033 0.0016 'International Tables Vol C Tables 4.2.6.8 and 6.1.1.4'
H H 0.0000 0.0000 'International Tables Vol C Tables 4.2.6.8 and 6.1.1.4'
N N 0.0061 0.0033 'International Tables Vol C Tables 4.2.6.8 and 6.1.1.4'
O O 0.0106 0.0060 'International Tables Vol C Tables 4.2.6.8 and 6.1.1.4'
F F 0.0171 0.0103 'International Tables Vol C Tables 4.2.6.8 and 6.1.1.4'
S S 0.1246 0.1234 'International Tables Vol C Tables 4.2.6.8 and 6.1.1.4'
Ag Ag -0.8971 1.1015 'International Tables Vol C Tables 4.2.6.8 and 6.1.1.4'

loop_
_geom_angle_atom_site_label_1
_geom_angle_atom_site_label_2
_geom_angle_atom_site_label_3
_geom_angle
_geom_angle_site_symmetry_1
_geom_angle_site_symmetry_3
N1 Ag1 O1 120.40(6) 7_556 .
N1 Ag1 O1 98.87(6) 7_556 5_565
O1 Ag1 O1 72.82(5) . 5_565
N1 Ag1 S1 119.66(5) 7_556 .
O1 Ag1 S1 107.62(4) . .
O1 Ag1 S1 130.21(3) 5_565 .
C6 N1 Ag1 166.25(17) . 7_556
C1 S1 C1 99.72(11) . 2
C1 S1 Ag1 105.98(6) . .
C1 S1 Ag1 106.20(6) 2 .
C1 S1 Ag1 106.20(6) . 2
C1 S1 Ag1 105.98(6) 2 2
Ag1 S1 Ag1 129.07(2) . 2
C2 C1 S1 108.45(11) . .
C3 C2 C8 119.88(16) . .
C3 C2 C1 120.36(15) . .
C8 C2 C1 119.75(16) . .
C4 C3 C2 120.76(16) . .
C3 C4 C5 118.79(17) . .
C7 C5 C4 120.98(17) . .
C7 C5 C6 118.41(17) . .
C4 C5 C6 120.59(18) . .
N1 C6 C5 176.1(2) . .
C8 C7 C5 119.63(17) . .
C7 C8 C2 119.92(17) . .
C9 O1 Ag1 112.60(11) . .
C9 O1 Ag1 136.80(12) . 5_565
Ag1 O1 Ag1 107.18(5) . 5_565
O2 C9 O1 128.50(17) . .
O2 C9 C10 116.65(17) . .
O1 C9 C10 114.86(17) . .
F2 C10 F1' 111.4(6) . .
F2 C10 F3' 71.7(4) . .
F1' C10 F3' 114.5(6) . .
F2 C10 F1 109.0(6) . .
F1' C10 F1 16.1(8) . .
F3' C10 F1 129.7(5) . .
F2 C10 F3 107.0(3) . .
F1' C10 F3 80.6(5) . .
F3' C10 F3 42.1(2) . .
F1 C10 F3 96.5(5) . .
F2 C10 F2' 30.6(3) . .
F1' C10 F2' 103.9(6) . .
F3' C10 F2' 101.8(4) . .
F1 C10 F2' 94.0(5) . .
F3 C10 F2' 136.6(3) . .
F2 C10 C9 121.9(3) . .
F1' C10 C9 117.9(5) . .
F3' C10 C9 110.8(2) . .
F1 C10 C9 109.9(5) . .
F3 C10 C9 109.6(2) . .
F2' C10 C9 106.0(2) . .

loop_
_geom_bond_atom_site_label_1
_geom_bond_atom_site_label_2
_geom_bond_distance
_geom_bond_site_symmetry_2
Ag1 N1 2.2623(16) 7_556
Ag1 O1 2.3694(13) .
Ag1 O1 2.3875(13) 5_565
Ag1 S1 2.5122(3) .
N1 C6 1.135(2) .
N1 Ag1 2.2623(16) 7_556
S1 C1 1.8285(16) .
S1 C1 1.8285(16) 2
S1 Ag1 2.5123(3) 2
C1 C2 1.500(2) .
C2 C3 1.388(2) .
C2 C8 1.394(2) .
C3 C4 1.384(3) .
C4 C5 1.394(3) .
C5 C7 1.389(3) .
C5 C6 1.439(2) .
C7 C8 1.384(3) .
O1 C9 1.243(2) .
O1 Ag1 2.3875(13) 5_565
O2 C9 1.217(2) .
C9 C10 1.536(3) .
C10 F2 1.223(5) .
C10 F1' 1.253(11) .
C10 F3' 1.286(4) .
C10 F1 1.375(10) .
C10 F3 1.425(4) .
C10 F2' 1.425(5) .
